data_2243778
loop_
_publ_author_name
'Naghiyev, Farid N.'
'Khrustalev, Victor N.'
'Akkurt, Mehmet'
'Huseynov, Elnur Z.'
'Khalilov, Ali N.'
'Akobirshoeva, Anzurat A.'
'Mamedov, \.Ibrahim G.'

_publ_section_title
;
 Crystal structure and Hirshfeld surface analysis of
 3-cyano-4-hydroxy-2-(4-methylphenyl)-6-oxo-<i>N</i>-phenyl-4-(thiophen-2-yl)cyclohexane-1-carboxamide
 0.04-hydrate
;
_journal_coeditor_code JQ2005
_journal_issue 4
_journal_name_full 'Acta Crystallographica Section E'
_journal_page_first 366
_journal_page_last 371
_journal_paper_doi 10.1107/S2056989021002449
_journal_volume 77
_journal_year 2021
_chemical_formula_iupac 'C25 H22 N2 O3 S, 0.04H2 O'
_chemical_formula_moiety 'C25 H22 N2 O3 S, 0.04(H2 O)'
_chemical_formula_sum 'C100 H88.32 N8 O12.16 S4'
_chemical_formula_weight 1724.87
_chemical_name_systematic
'3-Cyano-4-hydroxy-2-(4-methylphenyl)-6-oxo-<i>N</i>-phenyl-4-(thiophen-2-yl)cyclohexane-1-carboxamide 0.04-hydrate'
_space_group_crystal_system monoclinic
_space_group_IT_number 14
_space_group_name_Hall '-P 2ybc'
_space_group_name_H-M_alt 'P 1 21/c 1'
_atom_sites_solution_hydrogens mixed
_audit_creation_method SHELXL-2018/3
_cell_angle_alpha 90
_cell_angle_beta 100.91(3)
_cell_angle_gamma 90
_cell_formula_units_Z 1
_cell_length_a 12.049(2)
_cell_length_b 20.223(4)
_cell_length_c 9.1743(18)
_cell_measurement_reflns_used 6355
_cell_measurement_temperature 100(2)
_cell_measurement_theta_max 27.16
_cell_measurement_theta_min 2.48
_cell_volume 2195.1(7)
_computing_cell_refinement
;
SAINT (Bruker, 2013)
;
_computing_data_collection
;
APEX3 (Bruker, 2018)
;
_computing_data_reduction
;
SAINT (Bruker, 2013)
;
_computing_molecular_graphics
;
ORTEP-3 for Windows (Farrugia, 2012)
;
_computing_publication_material
;
PLATON (Spek, 2020)
;
_computing_structure_refinement
;
<i>SHELXL2018/3</i> (Sheldrick, 2015b)
;
_computing_structure_solution
;
<i>SHELXT2014/5</i> (Sheldrick, 2015a)
;
_diffrn_ambient_temperature 100(2)
_diffrn_measured_fraction_theta_full 0.999
_diffrn_measured_fraction_theta_max 1.000
_diffrn_measurement_device_type 'Bruker D8 QUEST PHOTON-III CCD'
_diffrn_measurement_method '\f and \w scans'
_diffrn_radiation_type MoK\a
_diffrn_radiation_wavelength 0.71073
_diffrn_reflns_av_R_equivalents 0.0859
_diffrn_reflns_av_unetI/netI 0.0476
_diffrn_reflns_limit_h_max 15
_diffrn_reflns_limit_h_min -15
_diffrn_reflns_limit_k_max 25
_diffrn_reflns_limit_k_min -25
_diffrn_reflns_limit_l_max 11
_diffrn_reflns_limit_l_min -11
_diffrn_reflns_number 40890
_diffrn_reflns_theta_full 25.242
_diffrn_reflns_theta_max 26.371
_diffrn_reflns_theta_min 2.014
_exptl_absorpt_coefficient_mu 0.177
_exptl_absorpt_correction_T_max 0.990
_exptl_absorpt_correction_T_min 0.930
_exptl_absorpt_correction_type multi-scan
_exptl_absorpt_process_details
;
(SADABS; Krause <i>et al.</i>,  2015)
;
_exptl_crystal_colour colourless
_exptl_crystal_density_diffrn 1.305
_exptl_crystal_description needle
_exptl_crystal_F_000 906
_exptl_crystal_size_max 0.360
_exptl_crystal_size_mid 0.030
_exptl_crystal_size_min 0.030
_refine_diff_density_max 0.238
_refine_diff_density_min -0.282
_refine_ls_extinction_method none
_refine_ls_goodness_of_fit_ref 1.024
_refine_ls_hydrogen_treatment mixed
_refine_ls_matrix_type full
_refine_ls_number_parameters 297
_refine_ls_number_reflns 4492
_refine_ls_number_restraints 7
_refine_ls_restrained_S_all 1.023
_refine_ls_R_factor_all 0.0720
_refine_ls_R_factor_gt 0.0427
_refine_ls_shift/su_max 0.000
_refine_ls_shift/su_mean 0.000
_refine_ls_structure_factor_coef Fsqd
_refine_ls_weighting_details 'w=1/[\s^2^(Fo^2^)+(0.0340P)^2^+1.3559P] where P=(Fo^2^+2Fc^2^)/3'
_refine_ls_weighting_scheme calc
_refine_ls_wR_factor_gt 0.0877
_refine_ls_wR_factor_ref 0.0994
_reflns_number_gt 3208
_reflns_number_total 4492
_reflns_threshold_expression 'I > 2\s(I)'
_cod_data_source_file jq2005sup1.cif
_cod_data_source_block I
_cod_original_cell_volume 2195.0(8)
_cod_original_sg_symbol_H-M 'P 21/c'
_cod_database_code 2243778
_shelx_space_group_comment
;
The symmetry employed for this shelxl refinement is uniquely defined
by the following loop, which should always be used as a source of
symmetry information in preference to the above space-group names.
They are only intended as comments.
;
_shelx_estimated_absorpt_t_min 0.939
_shelx_estimated_absorpt_t_max 0.995

loop_
_space_group_symop_operation_xyz
'x, y, z'
'-x, y+1/2, -z+1/2'
'-x, -y, -z'
'x, -y-1/2, z-1/2'

loop_
_atom_site_type_symbol
_atom_site_label
_atom_site_fract_x
_atom_site_fract_y
_atom_site_fract_z
_atom_site_U_iso_or_equiv
_atom_site_adp_type
_atom_site_calc_flag
_atom_site_occupancy
_atom_site_disorder_assembly
_atom_site_disorder_group
S S1 0.94322(4) 0.33798(3) 0.19635(6) 0.02478(14) Uani d 1 . .
O O1 0.64646(13) 0.20448(7) 0.48755(16) 0.0284(4) Uani d 1 . .
O O2 0.44002(12) 0.28766(7) 0.52178(15) 0.0236(3) Uani d 1 . .
O O3 0.79249(12) 0.35394(8) 0.55025(15) 0.0262(4) Uani d 1 . .
H H3O 0.8523(16) 0.3394(12) 0.595(3) 0.039 Uiso d 1 . .
O O4 0.612(3) 0.351(2) 0.700(4) 0.031(14) Uani d 0.040(5) . .
N N1 0.36773(14) 0.23974(9) 0.29809(18) 0.0206(4) Uani d 1 . .
H H1N 0.3849(18) 0.2305(11) 0.211(3) 0.025 Uiso d 1 . .
N N2 0.72836(16) 0.51020(9) 0.3630(2) 0.0281(4) Uani d 1 . .
C C1 0.65290(17) 0.24998(10) 0.4037(2) 0.0209(4) Uani d 1 . .
C C2 0.55201(16) 0.29125(10) 0.3322(2) 0.0184(4) Uani d 1 . .
H H2 0.536629 0.282554 0.222891 0.022 Uiso calc 1 . .
C C3 0.57511(16) 0.36608(10) 0.3578(2) 0.0185(4) Uani d 1 . .
H H3 0.582369 0.375121 0.466358 0.022 Uiso calc 1 . .
C C4 0.68857(16) 0.38432(9) 0.3124(2) 0.0180(4) Uani d 1 . .
H H4 0.680962 0.376165 0.203480 0.022 Uiso calc 1 . .
C C5 0.78937(17) 0.34269(10) 0.3945(2) 0.0207(4) Uani d 1 . .
C C6 0.76359(17) 0.26933(10) 0.3603(2) 0.0221(5) Uani d 1 . .
H H6A 0.759197 0.261182 0.252955 0.026 Uiso calc 1 . .
H H6B 0.825432 0.241803 0.415728 0.026 Uiso calc 1 . .
C C7 0.44750(17) 0.27263(10) 0.3935(2) 0.0190(4) Uani d 1 . .
C C8 0.26345(17) 0.21588(10) 0.3278(2) 0.0198(4) Uani d 1 . .
C C9 0.22262(17) 0.15683(10) 0.2617(2) 0.0230(4) Uani d 1 . .
H H9 0.264590 0.133517 0.200325 0.028 Uiso calc 1 . .
C C10 0.12021(18) 0.13192(11) 0.2855(2) 0.0272(5) Uani d 1 . .
H H10 0.092562 0.091213 0.241189 0.033 Uiso calc 1 . .
C C11 0.05831(18) 0.16603(12) 0.3732(2) 0.0284(5) Uani d 1 . .
H H11 -0.012143 0.149162 0.388622 0.034 Uiso calc 1 . .
C C12 0.09986(18) 0.22518(11) 0.4386(2) 0.0280(5) Uani d 1 . .
H H12 0.057482 0.248606 0.499304 0.034 Uiso calc 1 . .
C C13 0.20247(17) 0.25057(11) 0.4167(2) 0.0235(5) Uani d 1 . .
H H13 0.230470 0.291052 0.461766 0.028 Uiso calc 1 . .
C C14 0.47911(16) 0.40798(10) 0.2754(2) 0.0194(4) Uani d 1 . .
C C15 0.45216(18) 0.40895(11) 0.1203(2) 0.0246(5) Uani d 1 . .
H H15 0.492962 0.381703 0.064508 0.030 Uiso calc 1 . .
C C16 0.36664(18) 0.44924(11) 0.0475(2) 0.0269(5) Uani d 1 . .
H H16 0.349713 0.449300 -0.057939 0.032 Uiso calc 1 . .
C C17 0.30501(17) 0.48957(11) 0.1251(2) 0.0256(5) Uani d 1 . .
C C18 0.33140(18) 0.48823(11) 0.2794(2) 0.0257(5) Uani d 1 . .
H H18 0.290300 0.515437 0.334897 0.031 Uiso calc 1 . .
C C19 0.41680(17) 0.44777(10) 0.3536(2) 0.0219(4) Uani d 1 . .
H H19 0.432838 0.447282 0.459033 0.026 Uiso calc 1 . .
C C20 0.2125(2) 0.53442(12) 0.0457(3) 0.0349(6) Uani d 1 . .
H H20A 0.188806 0.519550 -0.057203 0.052 Uiso calc 1 . .
H H20B 0.240883 0.579854 0.046566 0.052 Uiso calc 1 . .
H H20C 0.147738 0.532911 0.096157 0.052 Uiso calc 1 . .
C C21 0.71119(17) 0.45522(11) 0.3399(2) 0.0216(4) Uani d 1 . .
C C22 0.89866(17) 0.36488(10) 0.3544(2) 0.0218(4) Uani d 1 . .
C C23 0.97306(17) 0.40966(11) 0.4282(2) 0.0267(5) Uani d 1 . .
H H23 0.962924 0.430925 0.517123 0.032 Uiso calc 1 . .
C C24 1.06711(19) 0.42148(12) 0.3596(3) 0.0312(5) Uani d 1 . .
H H24 1.127012 0.450845 0.398265 0.037 Uiso calc 1 . .
C C25 1.06228(18) 0.38632(11) 0.2328(2) 0.0280(5) Uani d 1 . .
H H25 1.117772 0.388191 0.171907 0.034 Uiso calc 1 . .

loop_
_atom_site_aniso_label
_atom_site_aniso_U_11
_atom_site_aniso_U_22
_atom_site_aniso_U_33
_atom_site_aniso_U_12
_atom_site_aniso_U_13
_atom_site_aniso_U_23
S1 0.0239(3) 0.0333(3) 0.0184(3) -0.0043(2) 0.0072(2) -0.0021(2)
O1 0.0322(8) 0.0279(8) 0.0260(8) 0.0009(7) 0.0077(7) 0.0086(7)
O2 0.0275(8) 0.0310(8) 0.0141(7) -0.0036(6) 0.0085(6) -0.0010(6)
O3 0.0262(8) 0.0395(10) 0.0130(7) 0.0029(7) 0.0038(6) 0.0014(6)
O4 0.024(18) 0.04(2) 0.027(19) -0.001(13) -0.004(13) -0.009(13)
N1 0.0234(9) 0.0270(10) 0.0130(8) -0.0028(8) 0.0077(7) -0.0021(7)
N2 0.0329(10) 0.0281(11) 0.0235(10) -0.0047(8) 0.0060(8) -0.0014(8)
C1 0.0272(11) 0.0221(11) 0.0143(10) -0.0014(9) 0.0062(8) -0.0013(8)
C2 0.0211(10) 0.0236(11) 0.0112(9) -0.0022(8) 0.0050(8) -0.0014(8)
C3 0.0218(10) 0.0210(10) 0.0138(9) -0.0012(8) 0.0064(8) -0.0015(8)
C4 0.0204(10) 0.0207(10) 0.0132(9) -0.0023(8) 0.0038(8) -0.0020(8)
C5 0.0221(10) 0.0272(11) 0.0131(9) 0.0005(9) 0.0042(8) 0.0009(8)
C6 0.0214(10) 0.0247(11) 0.0207(11) 0.0021(9) 0.0054(9) 0.0036(9)
C7 0.0219(10) 0.0192(10) 0.0168(10) 0.0018(8) 0.0063(8) 0.0026(8)
C8 0.0207(10) 0.0243(11) 0.0153(10) -0.0003(8) 0.0055(8) 0.0040(8)
C9 0.0277(11) 0.0245(11) 0.0176(10) 0.0006(9) 0.0067(9) 0.0001(9)
C10 0.0300(12) 0.0283(12) 0.0223(11) -0.0057(10) 0.0029(9) 0.0025(9)
C11 0.0231(11) 0.0386(13) 0.0245(11) -0.0061(10) 0.0065(9) 0.0049(10)
C12 0.0271(11) 0.0361(13) 0.0228(11) 0.0029(10) 0.0102(9) 0.0013(10)
C13 0.0248(11) 0.0257(11) 0.0200(10) 0.0004(9) 0.0046(9) 0.0001(9)
C14 0.0226(10) 0.0193(10) 0.0171(10) -0.0027(8) 0.0058(8) 0.0009(8)
C15 0.0292(11) 0.0275(12) 0.0183(10) 0.0021(9) 0.0075(9) -0.0029(9)
C16 0.0300(12) 0.0318(12) 0.0183(10) 0.0044(10) 0.0033(9) 0.0014(9)
C17 0.0232(11) 0.0261(11) 0.0277(12) 0.0004(9) 0.0056(9) 0.0028(9)
C18 0.0267(11) 0.0255(12) 0.0274(11) 0.0024(9) 0.0118(9) -0.0009(9)
C19 0.0239(10) 0.0271(11) 0.0165(10) -0.0013(9) 0.0083(9) -0.0028(9)
C20 0.0335(13) 0.0390(14) 0.0327(13) 0.0106(11) 0.0075(11) 0.0064(11)
C21 0.0215(10) 0.0295(12) 0.0146(10) -0.0020(9) 0.0058(8) 0.0011(9)
C22 0.0244(11) 0.0250(11) 0.0161(10) 0.0020(9) 0.0038(8) 0.0016(8)
C23 0.0256(11) 0.0329(13) 0.0221(11) -0.0007(10) 0.0057(9) -0.0048(9)
C24 0.0266(11) 0.0360(13) 0.0310(12) -0.0065(10) 0.0056(10) -0.0020(10)
C25 0.0221(11) 0.0377(13) 0.0253(11) -0.0059(10) 0.0076(9) 0.0011(10)

loop_
_atom_type_symbol
_atom_type_description
_atom_type_scat_dispersion_real
_atom_type_scat_dispersion_imag
_atom_type_scat_source
C C 0.0033 0.0016 'International Tables Vol C Tables 4.2.6.8 and 6.1.1.4'
H H 0.0000 0.0000 'International Tables Vol C Tables 4.2.6.8 and 6.1.1.4'
N N 0.0061 0.0033 'International Tables Vol C Tables 4.2.6.8 and 6.1.1.4'
O O 0.0106 0.0060 'International Tables Vol C Tables 4.2.6.8 and 6.1.1.4'
S S 0.1246 0.1234 'International Tables Vol C Tables 4.2.6.8 and 6.1.1.4'

loop_
_geom_angle_atom_site_label_1
_geom_angle_atom_site_label_2
_geom_angle_atom_site_label_3
_geom_angle_site_symmetry_1
_geom_angle_site_symmetry_3
_geom_angle
_geom_angle_publ_flag
C25 S1 C22 . . 92.19(11) ?
C5 O3 H3O . . 107.5(18) ?
C7 N1 C8 . . 126.29(17) ?
C7 N1 H1N . . 115.6(14) ?
C8 N1 H1N . . 118.0(14) ?
O1 C1 C6 . . 121.94(19) ?
O1 C1 C2 . . 123.36(19) ?
C6 C1 C2 . . 114.70(17) ?
C1 C2 C7 . . 110.84(16) ?
C1 C2 C3 . . 111.44(16) ?
C7 C2 C3 . . 108.88(16) ?
C1 C2 H2 . . 108.5 ?
C7 C2 H2 . . 108.5 ?
C3 C2 H2 . . 108.5 ?
C14 C3 C4 . . 111.24(16) ?
C14 C3 C2 . . 111.86(16) ?
C4 C3 C2 . . 109.56(16) ?
C14 C3 H3 . . 108.0 ?
C4 C3 H3 . . 108.0 ?
C2 C3 H3 . . 108.0 ?
C21 C4 C3 . . 109.29(16) ?
C21 C4 C5 . . 110.05(16) ?
C3 C4 C5 . . 112.98(16) ?
C21 C4 H4 . . 108.1 ?
C3 C4 H4 . . 108.1 ?
C5 C4 H4 . . 108.1 ?
O3 C5 C22 . . 109.67(16) ?
O3 C5 C6 . . 108.76(16) ?
C22 C5 C6 . . 113.04(17) ?
O3 C5 C4 . . 105.49(16) ?
C22 C5 C4 . . 111.18(16) ?
C6 C5 C4 . . 108.40(16) ?
C1 C6 C5 . . 110.49(17) ?
C1 C6 H6A . . 109.6 ?
C5 C6 H6A . . 109.6 ?
C1 C6 H6B . . 109.6 ?
C5 C6 H6B . . 109.6 ?
H6A C6 H6B . . 108.1 ?
O2 C7 N1 . . 124.66(19) ?
O2 C7 C2 . . 120.42(18) ?
N1 C7 C2 . . 114.92(17) ?
C13 C8 C9 . . 120.61(19) ?
C13 C8 N1 . . 121.85(19) ?
C9 C8 N1 . . 117.52(18) ?
C8 C9 C10 . . 119.7(2) ?
C8 C9 H9 . . 120.1 ?
C10 C9 H9 . . 120.1 ?
C11 C10 C9 . . 120.3(2) ?
C11 C10 H10 . . 119.8 ?
C9 C10 H10 . . 119.8 ?
C10 C11 C12 . . 119.5(2) ?
C10 C11 H11 . . 120.3 ?
C12 C11 H11 . . 120.3 ?
C13 C12 C11 . . 120.9(2) ?
C13 C12 H12 . . 119.5 ?
C11 C12 H12 . . 119.5 ?
C8 C13 C12 . . 118.9(2) ?
C8 C13 H13 . . 120.5 ?
C12 C13 H13 . . 120.5 ?
C19 C14 C15 . . 118.25(19) ?
C19 C14 C3 . . 120.15(17) ?
C15 C14 C3 . . 121.59(18) ?
C16 C15 C14 . . 120.5(2) ?
C16 C15 H15 . . 119.7 ?
C14 C15 H15 . . 119.7 ?
C15 C16 C17 . . 121.4(2) ?
C15 C16 H16 . . 119.3 ?
C17 C16 H16 . . 119.3 ?
C16 C17 C18 . . 118.0(2) ?
C16 C17 C20 . . 121.5(2) ?
C18 C17 C20 . . 120.5(2) ?
C19 C18 C17 . . 121.1(2) ?
C19 C18 H18 . . 119.5 ?
C17 C18 H18 . . 119.5 ?
C18 C19 C14 . . 120.75(19) ?
C18 C19 H19 . . 119.6 ?
C14 C19 H19 . . 119.6 ?
C17 C20 H20A . . 109.5 ?
C17 C20 H20B . . 109.5 ?
H20A C20 H20B . . 109.5 ?
C17 C20 H20C . . 109.5 ?
H20A C20 H20C . . 109.5 ?
H20B C20 H20C . . 109.5 ?
N2 C21 C4 . . 179.1(2) ?
C23 C22 C5 . . 127.05(19) ?
C23 C22 S1 . . 110.32(16) ?
C5 C22 S1 . . 122.57(15) ?
C22 C23 C24 . . 113.4(2) ?
C22 C23 H23 . . 123.3 ?
C24 C23 H23 . . 123.3 ?
C25 C24 C23 . . 112.6(2) ?
C25 C24 H24 . . 123.7 ?
C23 C24 H24 . . 123.7 ?
C24 C25 S1 . . 111.40(17) ?
C24 C25 H25 . . 124.3 ?
S1 C25 H25 . . 124.3 ?

loop_
_geom_bond_atom_site_label_1
_geom_bond_atom_site_label_2
_geom_bond_site_symmetry_2
_geom_bond_distance
_geom_bond_publ_flag
S1 C25 . 1.716(2) ?
S1 C22 . 1.727(2) ?
O1 C1 . 1.211(2) ?
O2 C7 . 1.236(2) ?
O3 C5 . 1.440(2) ?
O3 H3O . 0.815(16) ?
N1 C7 . 1.347(3) ?
N1 C8 . 1.420(3) ?
N1 H1N . 0.89(2) ?
N2 C21 . 1.143(3) ?
C1 C6 . 1.514(3) ?
C1 C2 . 1.517(3) ?
C2 C7 . 1.520(3) ?
C2 C3 . 1.549(3) ?
C2 H2 . 1.0000 ?
C3 C14 . 1.515(3) ?
C3 C4 . 1.547(3) ?
C3 H3 . 1.0000 ?
C4 C21 . 1.472(3) ?
C4 C5 . 1.551(3) ?
C4 H4 . 1.0000 ?
C5 C22 . 1.501(3) ?
C5 C6 . 1.536(3) ?
C6 H6A . 0.9900 ?
C6 H6B . 0.9900 ?
C8 C13 . 1.387(3) ?
C8 C9 . 1.387(3) ?
C9 C10 . 1.388(3) ?
C9 H9 . 0.9500 ?
C10 C11 . 1.381(3) ?
C10 H10 . 0.9500 ?
C11 C12 . 1.389(3) ?
C11 H11 . 0.9500 ?
C12 C13 . 1.388(3) ?
C12 H12 . 0.9500 ?
C13 H13 . 0.9500 ?
C14 C19 . 1.389(3) ?
C14 C15 . 1.398(3) ?
C15 C16 . 1.382(3) ?
C15 H15 . 0.9500 ?
C16 C17 . 1.387(3) ?
C16 H16 . 0.9500 ?
C17 C18 . 1.391(3) ?
C17 C20 . 1.513(3) ?
C18 C19 . 1.388(3) ?
C18 H18 . 0.9500 ?
C19 H19 . 0.9500 ?
C20 H20A . 0.9800 ?
C20 H20B . 0.9800 ?
C20 H20C . 0.9800 ?
C22 C23 . 1.361(3) ?
C23 C24 . 1.417(3) ?
C23 H23 . 0.9500 ?
C24 C25 . 1.355(3) ?
C24 H24 . 0.9500 ?
C25 H25 . 0.9500 ?

loop_
_geom_hbond_atom_site_label_D
_geom_hbond_atom_site_label_H
_geom_hbond_atom_site_label_A
_geom_hbond_site_symmetry_A
_geom_hbond_distance_DH
_geom_hbond_distance_HA
_geom_hbond_distance_DA
_geom_hbond_angle_DHA
_geom_hbond_publ_flag
N1 H1N O2 4_565 0.89(2) 2.00(2) 2.886(2) 174(2) yes
C2 H2 O2 4_565 1.00 2.44 3.320(2) 146.2 yes
C3 H3 O3 . 1.00 2.54 2.879(2) 100 no
C4 H4 O1 4_565 1.00 2.54 3.434(2) 149 yes
C6 H6A S1 . 0.99 2.83 3.179(2) 101 no
C9 H9 N2 2_645 0.95 2.57 3.272(3) 131 yes
C13 H13 O2 . 0.95 2.48 2.939(3) 110 no

loop_
_geom_torsion_atom_site_label_1
_geom_torsion_atom_site_label_2
_geom_torsion_atom_site_label_3
_geom_torsion_atom_site_label_4
_geom_torsion_site_symmetry_1
_geom_torsion_site_symmetry_2
_geom_torsion_site_symmetry_3
_geom_torsion_site_symmetry_4
_geom_torsion
_geom_torsion_publ_flag
O1 C1 C2 C7 . . . . 6.3(3) ?
C6 C1 C2 C7 . . . . -174.55(16) ?
O1 C1 C2 C3 . . . . 127.8(2) ?
C6 C1 C2 C3 . . . . -53.1(2) ?
C1 C2 C3 C14 . . . . 174.89(16) ?
C7 C2 C3 C14 . . . . -62.5(2) ?
C1 C2 C3 C4 . . . . 51.1(2) ?
C7 C2 C3 C4 . . . . 173.62(15) ?
C14 C3 C4 C21 . . . . 57.0(2) ?
C2 C3 C4 C21 . . . . -178.84(15) ?
C14 C3 C4 C5 . . . . 179.86(16) ?
C2 C3 C4 C5 . . . . -55.9(2) ?
C21 C4 C5 O3 . . . . 64.9(2) ?
C3 C4 C5 O3 . . . . -57.6(2) ?
C21 C4 C5 C22 . . . . -54.0(2) ?
C3 C4 C5 C22 . . . . -176.43(16) ?
C21 C4 C5 C6 . . . . -178.80(16) ?
C3 C4 C5 C6 . . . . 58.7(2) ?
O1 C1 C6 C5 . . . . -124.8(2) ?
C2 C1 C6 C5 . . . . 56.1(2) ?
O3 C5 C6 C1 . . . . 57.7(2) ?
C22 C5 C6 C1 . . . . 179.77(16) ?
C4 C5 C6 C1 . . . . -56.5(2) ?
C8 N1 C7 O2 . . . . -1.1(3) ?
C8 N1 C7 C2 . . . . 178.99(18) ?
C1 C2 C7 O2 . . . . 71.2(2) ?
C3 C2 C7 O2 . . . . -51.7(2) ?
C1 C2 C7 N1 . . . . -108.87(19) ?
C3 C2 C7 N1 . . . . 128.20(18) ?
C7 N1 C8 C13 . . . . 36.3(3) ?
C7 N1 C8 C9 . . . . -145.1(2) ?
C13 C8 C9 C10 . . . . -0.5(3) ?
N1 C8 C9 C10 . . . . -179.04(18) ?
C8 C9 C10 C11 . . . . 0.7(3) ?
C9 C10 C11 C12 . . . . -0.6(3) ?
C10 C11 C12 C13 . . . . 0.2(3) ?
C9 C8 C13 C12 . . . . 0.1(3) ?
N1 C8 C13 C12 . . . . 178.60(19) ?
C11 C12 C13 C8 . . . . 0.0(3) ?
C4 C3 C14 C19 . . . . -120.6(2) ?
C2 C3 C14 C19 . . . . 116.5(2) ?
C4 C3 C14 C15 . . . . 58.1(2) ?
C2 C3 C14 C15 . . . . -64.8(2) ?
C19 C14 C15 C16 . . . . 0.8(3) ?
C3 C14 C15 C16 . . . . -177.84(19) ?
C14 C15 C16 C17 . . . . -0.2(3) ?
C15 C16 C17 C18 . . . . -0.3(3) ?
C15 C16 C17 C20 . . . . 179.1(2) ?
C16 C17 C18 C19 . . . . 0.0(3) ?
C20 C17 C18 C19 . . . . -179.4(2) ?
C17 C18 C19 C14 . . . . 0.7(3) ?
C15 C14 C19 C18 . . . . -1.1(3) ?
C3 C14 C19 C18 . . . . 177.61(18) ?
O3 C5 C22 C23 . . . . -22.9(3) ?
C6 C5 C22 C23 . . . . -144.4(2) ?
C4 C5 C22 C23 . . . . 93.4(2) ?
O3 C5 C22 S1 . . . . 160.44(14) ?
C6 C5 C22 S1 . . . . 38.9(2) ?
C4 C5 C22 S1 . . . . -83.3(2) ?
C25 S1 C22 C23 . . . . 0.82(17) ?
C25 S1 C22 C5 . . . . 178.01(18) ?
C5 C22 C23 C24 . . . . -178.2(2) ?
S1 C22 C23 C24 . . . . -1.2(2) ?
C22 C23 C24 C25 . . . . 1.0(3) ?
C23 C24 C25 S1 . . . . -0.4(3) ?
C22 S1 C25 C24 . . . . -0.26(19) ?

_cod_database_fobs_code 2243778
